data_7049454
loop_
_publ_author_name
'Kazin, Pavel E.'
'Zykin, Mikhail A.'
'Magdysyuk, Oxana V.'
'Utochnikova, Valentina V.'
'Gorbachev, Evgeny A.'
'Kremer, Reinhard K.'
'Schnelle, Walter'
'Felser, Claudia'
'Jansen, Martin'

_publ_section_title
;
 TbO<sup>+</sup> in a calcium apatite matrix featuring a triple
 trigger-type relaxation of magnetization.
;
_journal_issue 16
_journal_name_full 'Dalton transactions (Cambridge, England : 2003)'
_journal_page_first 5299
_journal_page_last 5307
_journal_paper_doi 10.1039/c9dt01120j
_journal_volume 48
_journal_year 2019
_chemical_formula_moiety (Ca4.755Tb0.245)(PO4)3OH0.755-x
_chemical_formula_sum 'Ca4.755 O13 P3 Tb0.245'
_chemical_formula_weight 530.4
_chemical_name_systematic 'hydroxyapatite, Tb-doped'
_space_group_IT_number 176
_space_group_name_Hall '-P 6c'
_space_group_name_H-M_alt 'P 63/m'
_symmetry_cell_setting hexagonal
_symmetry_Int_Tables_number 176
_symmetry_space_group_name_Hall '-P 6c'
_symmetry_space_group_name_H-M 'P 63/m'
_audit_update_record
;
2018-07-23 deposited with the CCDC.    2019-03-25 downloaded from the CCDC.
;
_cell_angle_alpha 90
_cell_angle_beta 90
_cell_angle_gamma 120
_cell_formula_units_Z 2
_cell_length_a 9.4001(1)
_cell_length_b 9.4001(1)
_cell_length_c 6.8744(1)
_cell_measurement_temperature 293
_cell_volume 526.054(11)
_diffrn_ambient_temperature 293
_diffrn_detector 'Pixium RF4343'
_diffrn_detector_type '2D area flat panel'
_diffrn_measurement_device_type 'Diamond Light Source, I12-JEEP beamline'
_diffrn_radiation_probe x-ray
_diffrn_radiation_type synchrotron
_diffrn_radiation_wavelength 0.23369
_exptl_absorpt_coefficient_mu 0.589
_exptl_crystal_colour white
_exptl_crystal_density_diffrn 3.3487
_exptl_crystal_F_000 2464
_exptl_crystal_preparation 'Magnetic properties,Luminescent'
_exptl_crystal_recrystallization_method 'high-temperature annealing in solid state'
_pd_char_colour white
_pd_instr_location ' ?'
_pd_meas_2theta_range_inc 0.01
_pd_meas_2theta_range_max 20.031
_pd_meas_2theta_range_min 0.009
_pd_meas_number_of_points 2050
_pd_proc_2theta_range_inc 0.01
_pd_proc_2theta_range_max 17.999
_pd_proc_2theta_range_min 1.006
_pd_proc_ls_background_function '24 Chebyshev polynoms'
_pd_proc_ls_pref_orient_corr 'March & Dollase'
_pd_proc_ls_profile_function Pseudo-Voigt
_pd_proc_ls_prof_R_factor 0.0112
_pd_proc_ls_prof_wR_expected 0.0406
_pd_proc_ls_prof_wR_factor 0.0150
_refine_diff_density_max 0.36
_refine_diff_density_min -0.44
_refine_ls_goodness_of_fit_all 0.37
_refine_ls_number_constraints 0
_refine_ls_number_parameters 65
_refine_ls_number_restraints 0
_refine_ls_R_factor_all 0.0423
_refine_ls_R_factor_gt 0.0338
_refine_ls_shift/su_max 0.0269
_refine_ls_shift/su_mean 0.0026
_refine_ls_weighting_scheme sigma
_refine_ls_wR_factor_all 0.0365
_refine_ls_wR_factor_gt 0.0354
_cod_data_source_file c9dt01120j2.cif
_cod_data_source_block I
_cod_depositor_comments
;
The following automatic conversions were performed:

'_diffrn_radiation_probe' value 'X-ray' changed to 'x-ray' according
to
/home/data/users/saulius/crontab/automatic-downloads/rss-feeds/RSC/lib/dictionaries/cif_core.dic
dictionary named 'cif_core.dic' version 2.4.2 from 2011-04-26.

Automatic conversion script
Id: cif_fix_values 4973 2017-02-22 13:04:09Z antanas 

 Adding full bibliography for 7049454.cif.
;
_cod_original_cell_volume 526.051(12)
_cod_database_code 7049454

loop_
_space_group_symop_id
_space_group_symop_operation_xyz
1 x,y,z
2 -y,x-y,z
3 -x+y,-x,z
4 -x,-y,z+1/2
5 y,-x+y,z+1/2
6 x-y,x,z+1/2
7 -x,-y,-z
8 y,-x+y,-z
9 x-y,x,-z
10 x,y,-z+1/2
11 -y,x-y,-z+1/2
12 -x+y,-x,-z+1/2

loop_
_atom_site_label
_atom_site_type_symbol
_atom_site_fract_x
_atom_site_fract_y
_atom_site_fract_z
_atom_site_adp_type
_atom_site_U_iso_or_equiv
_atom_site_site_symmetry_multiplicity
_atom_site_occupancy
_atom_site_calc_flag
Ca1 Ca 0.333333 0.666667 0.0005(5) Uani 0.0239(8) 4 1 d
Ca2 Ca 0.0105(7) 0.2538(5) 0.25 Uiso 0.0197(7) 6 0.9183(18) d
P1 P 0.3982(3) 0.3696(3) 0.25 Uani 0.0229(15) 6 1 d
O1 O 0.3289(5) 0.4852(6) 0.25 Uiso 0.0131(17) 6 1 d
O2 O 0.5846(7) 0.4614(7) 0.25 Uiso 0.0322(19) 6 1 d
O3 O 0.3422(4) 0.2586(4) 0.0685(4) Uiso 0.0309(14) 12 1 d
O4 O 0 0 0.1851(14) Uiso 0.032(4) 4 0.5 d
Tb1 Tb 0.004(2) 0.2253(17) 0.25 Uiso 0.0197(7) 6 0.0816(18) d

loop_
_atom_site_aniso_label
_atom_site_aniso_type_symbol
_atom_site_aniso_U_11
_atom_site_aniso_U_22
_atom_site_aniso_U_33
_atom_site_aniso_U_12
_atom_site_aniso_U_13
_atom_site_aniso_U_23
Ca1 Ca 0.0220(10) 0.0220(10) 0.0275(15) 0.0110(5) 0 0
P1 P 0.0248(19) 0.023(2) 0.0125(16) 0.0060(15) 0 0

loop_
_atom_type_symbol
_atom_type_scat_dispersion_real
_atom_type_scat_dispersion_imag
_atom_type_scat_source
Ca 0.0193 0.0324 'International Tables Vol C tables 4.2.6.8 and 6.1.1.1'
O -0.0020 0.0005 'International Tables Vol C tables 4.2.6.8 and 6.1.1.1'
P 0.0025 0.0092 'International Tables Vol C tables 4.2.6.8 and 6.1.1.1'
Tb -3.0963 3.2584 'International Tables Vol C tables 4.2.6.8 and 6.1.1.1'

loop_
_geom_angle_atom_site_label_1
_geom_angle_atom_site_label_2
_geom_angle_atom_site_label_3
_geom_angle_site_symmetry_1
_geom_angle_site_symmetry_3
_geom_angle
O1 Ca2 O2 . 3_565 102.2(3)
O1 Ca2 O3 . 2_555 150.07(9)
O1 Ca2 O3 . 6_555 72.46(15)
O1 Ca2 O3 . 9_555 72.46(15)
O1 Ca2 O3 . 11_555 150.07(9)
O1 Ca2 O4 . . 106.4(3)
O1 Ca2 O4 . 10_555 106.4(3)
O2 Ca2 O3 3_565 2_555 74.2(3)
O2 Ca2 O3 3_565 6_555 85.9(2)
O2 Ca2 O3 3_565 9_555 85.9(2)
O2 Ca2 O3 3_565 11_555 74.2(3)
O2 Ca2 O4 3_565 . 149.3(3)
O2 Ca2 O4 3_565 10_555 149.3(3)
O3 Ca2 O3 2_555 6_555 135.4(3)
O3 Ca2 O3 2_555 9_555 77.63(15)
O3 Ca2 O3 2_555 11_555 58.76(16)
O3 Ca2 O4 2_555 . 75.4(2)
O3 Ca2 O4 2_555 10_555 86.1(2)
O3 Ca2 O3 6_555 9_555 141.3(2)
O3 Ca2 O3 6_555 11_555 77.63(15)
O3 Ca2 O4 6_555 . 113.1(3)
O3 Ca2 O4 6_555 10_555 92.2(3)
O3 Ca2 O4 11_555 . 86.1(2)
O3 Ca2 O4 11_555 10_555 75.4(2)
O1 P1 O2 . . 112.2(4)
O1 P1 O3 . . 111.1(2)
O1 P1 O3 . 10_555 111.1(2)
O2 P1 O3 . . 107.0(3)
O2 P1 O3 . 10_555 107.0(3)
O3 P1 O3 . 10_555 108.2(2)
O2 Tb1 O3 3_565 2_555 72.1(7)
O2 Tb1 O3 3_565 6_555 80.2(5)
O2 Tb1 O3 3_565 9_555 80.2(5)
O2 Tb1 O3 3_565 11_555 72.1(7)
O2 Tb1 O4 3_565 . 153.1(8)
O2 Tb1 O4 3_565 10_555 153.1(8)
O3 Tb1 O3 2_555 6_555 134.9(9)
O3 Tb1 O3 2_555 9_555 77.6(3)
O3 Tb1 O3 2_555 11_555 60.5(5)
O3 Tb1 O4 2_555 . 81.0(4)
O3 Tb1 O4 2_555 10_555 93.1(5)
O3 Tb1 O3 6_555 9_555 132.1(6)
O3 Tb1 O3 6_555 11_555 77.6(3)
O3 Tb1 O4 6_555 . 119.3(8)
O3 Tb1 O4 6_555 10_555 96.3(5)
O3 Tb1 O3 9_555 11_555 134.9(9)
O3 Tb1 O4 9_555 . 96.3(5)
O3 Tb1 O4 9_555 10_555 119.3(8)
O3 Tb1 O4 11_555 . 93.1(5)
O3 Tb1 O4 11_555 10_555 81.0(4)

loop_
_geom_bond_atom_site_label_1
_geom_bond_atom_site_label_2
_geom_bond_site_symmetry_2
_geom_bond_distance
Ca1 O1 . 2.404(5)
Ca1 O1 2_665 2.404(4)
Ca1 O1 3_565 2.404(6)
Ca1 O2 4_664 2.437(6)
Ca1 O2 5_564 2.437(6)
Ca1 O2 6_554 2.437(7)
Ca2 O1 . 2.680(6)
Ca2 O2 3_565 2.407(12)
Ca2 O3 2_555 2.543(6)
Ca2 O3 6_555 2.321(3)
Ca2 O3 9_555 2.321(3)
Ca2 O3 11_555 2.543(6)
Ca2 O4 . 2.380(6)
Ca2 O4 10_555 2.380(6)
P1 O1 . 1.521(7)
P1 O2 . 1.517(6)
P1 O3 . 1.541(4)
P1 O3 10_555 1.541(4)
O2 Tb1 2_665 2.60(2)
O3 Tb1 3_555 2.476(18)
O3 Tb1 5_554 2.396(7)
O4 Tb1 . 2.15(2)
O4 Tb1 2_555 2.147(16)
O4 Tb1 3_555 2.15(3)
